data_7158591
loop_
_publ_author_name
'Dai, Qing-Song'
'Li, Jun-Long'
'Wang, Qi-Wei'
'Yang, Si-Lin'
'Tao, Ying-Mao'
'He, Mei-Hao'
'Li, Qing-Zhu'
'Han, Bo'
'Zhang, Xiang'

_publ_section_title
;
 Sulphur ylide-mediated cyclopropanation and subsequent spirocyclopropane
 rearrangement reactions.
;
_journal_issue 17
_journal_name_full 'Organic &amp; biomolecular chemistry'
_journal_page_first 3486
_journal_page_last 3490
_journal_paper_doi 10.1039/d2ob00466f
_journal_volume 20
_journal_year 2022
_chemical_absolute_configuration ad
_chemical_formula_moiety 'C30 H22 N2 O3 S'
_chemical_formula_sum 'C30 H22 N2 O3 S'
_chemical_formula_weight 490.55
_space_group_crystal_system orthorhombic
_space_group_IT_number 33
_space_group_name_Hall 'P 2c -2n'
_space_group_name_H-M_alt 'P n a 21'
_atom_sites_solution_hydrogens geom
_atom_sites_solution_primary dual
_audit_creation_date 2021-09-18
_audit_creation_method
;
Olex2 1.3
(compiled 2020.11.12 svn.r5f609507 for OlexSys, GUI svn.r6272)
;
_audit_update_record
;
2021-10-28 deposited with the CCDC.	2022-03-14 downloaded from the CCDC.
;
_cell_angle_alpha 90
_cell_angle_beta 90
_cell_angle_gamma 90
_cell_formula_units_Z 8
_cell_length_a 21.023(3)
_cell_length_b 12.4076(16)
_cell_length_c 18.781(3)
_cell_measurement_reflns_used 9871
_cell_measurement_temperature 150(2)
_cell_measurement_theta_max 27.395
_cell_measurement_theta_min 2.168
_cell_volume 4898.9(12)
_computing_cell_refinement 'SAINT V8.40B (?, 2016)'
_computing_data_reduction 'SAINT V8.40B (?, 2016)'
_computing_molecular_graphics 'Olex2 1.3 (Dolomanov et al., 2009)'
_computing_publication_material 'Olex2 1.3 (Dolomanov et al., 2009)'
_computing_structure_refinement 'SHELXL 2014/7 (Sheldrick, 2015)'
_computing_structure_solution 'SHELXT 2018/2 (Sheldrick, 2018)'
_diffrn_ambient_temperature 150.0
_diffrn_measured_fraction_theta_full 1.000
_diffrn_measured_fraction_theta_max 0.996
_diffrn_measurement_device_type 'Bruker APEX-II CCD'
_diffrn_measurement_method '\f and \w scans'
_diffrn_radiation_type MoK\a
_diffrn_radiation_wavelength 0.71073
_diffrn_reflns_av_R_equivalents 0.0676
_diffrn_reflns_av_unetI/netI 0.0586
_diffrn_reflns_Laue_measured_fraction_full 1.000
_diffrn_reflns_Laue_measured_fraction_max 0.996
_diffrn_reflns_limit_h_max 27
_diffrn_reflns_limit_h_min -23
_diffrn_reflns_limit_k_max 14
_diffrn_reflns_limit_k_min -16
_diffrn_reflns_limit_l_max 21
_diffrn_reflns_limit_l_min -24
_diffrn_reflns_number 43968
_diffrn_reflns_point_group_measured_fraction_full 0.954
_diffrn_reflns_point_group_measured_fraction_max 0.939
_diffrn_reflns_theta_full 25.242
_diffrn_reflns_theta_max 27.557
_diffrn_reflns_theta_min 1.906
_diffrn_source_current 1.4
_diffrn_source_power 0.07
_diffrn_source_voltage 50.0
_diffrn_standards_number 0
_exptl_absorpt_coefficient_mu 0.168
_exptl_absorpt_correction_T_max 0.7456
_exptl_absorpt_correction_T_min 0.6720
_exptl_absorpt_correction_type multi-scan
_exptl_absorpt_process_details
;
SADABS-2016/2 (Bruker,2016/2) was used for absorption correction.
wR2(int) was 0.1231 before and 0.0727 after correction.
The Ratio of minimum to maximum transmission is 0.9013.
The \l/2 correction factor is Not present.
;
_exptl_crystal_colour 'clear light colourless'
_exptl_crystal_colour_lustre clear
_exptl_crystal_colour_modifier light
_exptl_crystal_colour_primary colourless
_exptl_crystal_density_diffrn 1.330
_exptl_crystal_description blcok
_exptl_crystal_F_000 2048
_exptl_crystal_size_max 0.32
_exptl_crystal_size_mid 0.18
_exptl_crystal_size_min 0.16
_refine_diff_density_max 0.189
_refine_diff_density_min -0.328
_refine_diff_density_rms 0.045
_refine_ls_abs_structure_details
;
 Flack x determined using 3274 quotients [(I+)-(I-)]/[(I+)+(I-)]
 (Parsons, Flack and Wagner, Acta Cryst. B69 (2013) 249-259).
;
_refine_ls_abs_structure_Flack 0.46(4)
_refine_ls_extinction_method none
_refine_ls_goodness_of_fit_ref 1.017
_refine_ls_hydrogen_treatment constr
_refine_ls_matrix_type full
_refine_ls_number_parameters 651
_refine_ls_number_reflns 10630
_refine_ls_number_restraints 1
_refine_ls_restrained_S_all 1.017
_refine_ls_R_factor_all 0.0583
_refine_ls_R_factor_gt 0.0422
_refine_ls_shift/su_max 0.000
_refine_ls_shift/su_mean 0.000
_refine_ls_structure_factor_coef Fsqd
_refine_ls_weighting_details 'w=1/[\s^2^(Fo^2^)+(0.0421P)^2^+0.6828P] where P=(Fo^2^+2Fc^2^)/3'
_refine_ls_weighting_scheme calc
_refine_ls_wR_factor_gt 0.0929
_refine_ls_wR_factor_ref 0.1018
_reflns_Friedel_coverage 0.830
_reflns_Friedel_fraction_full 0.905
_reflns_Friedel_fraction_max 0.879
_reflns_number_gt 8787
_reflns_number_total 10630
_reflns_threshold_expression 'I > 2\s(I)'
_cod_data_source_file d2ob00466f2.cif
_cod_data_source_block mo_ljl_0918_150k_0ma_a
_cod_depositor_comments 'Adding full bibliography for 7158590--7158592.cif.'
_cod_original_cell_volume 4899.0(13)
_cod_database_code 7158591
_shelx_shelxl_version_number 2014/7
_shelx_space_group_comment
;
The symmetry employed for this shelxl refinement is uniquely defined
by the following loop, which should always be used as a source of
symmetry information in preference to the above space-group names.
They are only intended as comments.
;
_shelx_estimated_absorpt_t_max 0.974
_shelx_estimated_absorpt_t_min 0.948
_olex2_refinement_description
;
1. Fixed Uiso
 At 1.2 times of:
  All C(H) groups
 At 1.5 times of:
  All C(H,H,H) groups
2.a Ternary CH refined with riding coordinates:
 C6(H6), C37(H37)
2.b Aromatic/amide H refined with riding coordinates:
 C3(H3), C4(H4), C10(H10), C11(H11), C12(H12), C13(H13), C14(H14), C18(H18),
 C19(H19), C20(H20), C21(H21), C22(H22), C23(H23), C24(H24), C27(H27), C28(H28),
  C29(H29), C30(H30), C31(H31), C32(H32), C33(H33), C39(H39), C40(H40),
 C44(H44), C45(H45), C46(H46), C47(H47), C51(H51), C52(H52), C54(H54), C55(H55),
  C56(H56), C57(H57), C58(H58), C59(H59), C60(H60)
2.c Idealised Me refined as rotating group:
 C1(H1A,H1B,H1C), C42(H42A,H42B,H42C)
;
_olex2_submission_special_instructions 'No special instructions were received'

loop_
_space_group_symop_operation_xyz
'x, y, z'
'-x, -y, z+1/2'
'-x+1/2, y+1/2, z+1/2'
'x+1/2, -y+1/2, z'

loop_
_atom_site_label
_atom_site_type_symbol
_atom_site_fract_x
_atom_site_fract_y
_atom_site_fract_z
_atom_site_U_iso_or_equiv
_atom_site_adp_type
_atom_site_occupancy
_atom_site_site_symmetry_order
_atom_site_calc_flag
_atom_site_refinement_flags_posn
_atom_site_refinement_flags_adp
_atom_site_refinement_flags_occupancy
_atom_site_disorder_assembly
_atom_site_disorder_group
S1 S 0.63917(4) 0.53025(6) 0.47785(5) 0.02793(18) Uani 1 1 d . . . . .
S2 S 0.34223(4) 0.74183(6) 0.52866(5) 0.03032(18) Uani 1 1 d . . . . .
O1 O 0.57852(10) 0.39015(18) 0.59035(14) 0.0334(6) Uani 1 1 d . . . . .
O2 O 0.69179(11) 0.57967(18) 0.44250(14) 0.0353(6) Uani 1 1 d . . . . .
O3 O 0.59160(12) 0.59538(18) 0.51039(15) 0.0389(6) Uani 1 1 d . . . . .
O4 O 0.39438(13) 0.8038(2) 0.50382(16) 0.0467(7) Uani 1 1 d . . . . .
O5 O 0.41143(11) 0.6099(2) 0.41382(15) 0.0391(6) Uani 1 1 d . . . . .
O6 O 0.28739(12) 0.79433(17) 0.55693(14) 0.0349(6) Uani 1 1 d . . . . .
N1 N 0.67224(11) 0.45414(19) 0.54083(14) 0.0229(6) Uani 1 1 d . . . . .
N2 N 0.78817(14) 0.2653(2) 0.70952(15) 0.0317(7) Uani 1 1 d . . . . .
N3 N 0.31510(12) 0.6701(2) 0.46011(14) 0.0248(6) Uani 1 1 d . . . . .
N4 N 0.20642(13) 0.4739(2) 0.28896(15) 0.0275(6) Uani 1 1 d . . . . .
C1 C 0.5164(3) 0.2165(3) 0.2737(3) 0.0627(14) Uani 1 1 d . . . . .
H1A H 0.4710 0.2082 0.2842 0.094 Uiso 1 1 calc R U . . .
H1B H 0.5374 0.1462 0.2772 0.094 Uiso 1 1 calc R U . . .
H1C H 0.5216 0.2451 0.2255 0.094 Uiso 1 1 calc R U . . .
C2 C 0.5459(2) 0.2936(3) 0.3267(2) 0.0434(10) Uani 1 1 d . . . . .
C3 C 0.6107(2) 0.3149(3) 0.3227(2) 0.0406(9) Uani 1 1 d . . . . .
H3 H 0.6358 0.2789 0.2880 0.049 Uiso 1 1 calc R U . . .
C4 C 0.63934(18) 0.3875(3) 0.3683(2) 0.0345(8) Uani 1 1 d . . . . .
H4 H 0.6835 0.4026 0.3645 0.041 Uiso 1 1 calc R U . . .
C5 C 0.60248(16) 0.4381(3) 0.41970(19) 0.0287(7) Uani 1 1 d . . . . .
C6 C 0.74183(14) 0.4406(2) 0.55100(17) 0.0210(6) Uani 1 1 d . . . . .
H6 H 0.7625 0.5120 0.5596 0.025 Uiso 1 1 calc R U . . .
C7 C 0.74237(14) 0.3737(2) 0.61797(16) 0.0221(6) Uani 1 1 d . . . . .
C8 C 0.79584(16) 0.3304(2) 0.65469(18) 0.0264(7) Uani 1 1 d . . . . .
C9 C 0.86177(16) 0.3531(3) 0.63100(19) 0.0311(8) Uani 1 1 d . . . . .
C10 C 0.88587(19) 0.4573(3) 0.6331(3) 0.0492(11) Uani 1 1 d . . . . .
H10 H 0.8600 0.5149 0.6497 0.059 Uiso 1 1 calc R U . . .
C11 C 0.9476(2) 0.4770(4) 0.6110(3) 0.0656(14) Uani 1 1 d . . . . .
H11 H 0.9641 0.5483 0.6123 0.079 Uiso 1 1 calc R U . . .
C12 C 0.9851(2) 0.3932(5) 0.5871(3) 0.0650(14) Uani 1 1 d . . . . .
H12 H 1.0280 0.4062 0.5736 0.078 Uiso 1 1 calc R U . . .
C13 C 0.51061(19) 0.3449(3) 0.3785(2) 0.0447(10) Uani 1 1 d . . . . .
H13 H 0.4664 0.3301 0.3820 0.054 Uiso 1 1 calc R U . . .
C14 C 0.53786(17) 0.4177(3) 0.4259(2) 0.0374(9) Uani 1 1 d . . . . .
H14 H 0.5130 0.4524 0.4614 0.045 Uiso 1 1 calc R U . . .
C15 C 0.63606(15) 0.3967(2) 0.59079(18) 0.0245(7) Uani 1 1 d . . . . .
C16 C 0.68241(15) 0.3475(2) 0.63947(17) 0.0228(6) Uani 1 1 d . . . . .
C17 C 0.77362(14) 0.3827(2) 0.48895(16) 0.0217(6) Uani 1 1 d . . . . .
C18 C 0.75065(15) 0.2831(2) 0.46672(18) 0.0274(7) Uani 1 1 d . . . . .
H18 H 0.7155 0.2513 0.4905 0.033 Uiso 1 1 calc R U . . .
C19 C 0.77874(17) 0.2304(3) 0.41022(19) 0.0332(8) Uani 1 1 d . . . . .
H19 H 0.7626 0.1628 0.3948 0.040 Uiso 1 1 calc R U . . .
C20 C 0.83025(17) 0.2760(3) 0.3761(2) 0.0377(9) Uani 1 1 d . . . . .
H20 H 0.8493 0.2403 0.3368 0.045 Uiso 1 1 calc R U . . .
C21 C 0.85415(17) 0.3737(3) 0.3993(2) 0.0364(8) Uani 1 1 d . . . . .
H21 H 0.8901 0.4045 0.3763 0.044 Uiso 1 1 calc R U . . .
C22 C 0.82584(15) 0.4269(3) 0.45573(19) 0.0289(7) Uani 1 1 d . . . . .
H22 H 0.8425 0.4939 0.4716 0.035 Uiso 1 1 calc R U . . .
C23 C 0.9605(2) 0.2909(4) 0.5829(3) 0.0603(13) Uani 1 1 d . . . . .
H23 H 0.9858 0.2337 0.5648 0.072 Uiso 1 1 calc R U . . .
C24 C 0.89905(18) 0.2709(3) 0.6050(3) 0.0464(10) Uani 1 1 d . . . . .
H24 H 0.8823 0.1999 0.6022 0.056 Uiso 1 1 calc R U . . .
C25 C 0.72769(17) 0.2413(3) 0.73290(18) 0.0309(8) Uani 1 1 d . . . . .
C26 C 0.67206(17) 0.2806(2) 0.69929(18) 0.0283(7) Uani 1 1 d . . . . .
C27 C 0.61153(19) 0.2517(3) 0.7262(2) 0.0377(9) Uani 1 1 d . . . . .
H27 H 0.5739 0.2765 0.7035 0.045 Uiso 1 1 calc R U . . .
C28 C 0.6079(2) 0.1873(3) 0.7855(2) 0.0506(12) Uani 1 1 d . . . . .
H28 H 0.5674 0.1686 0.8043 0.061 Uiso 1 1 calc R U . . .
C29 C 0.6629(2) 0.1490(3) 0.8185(2) 0.0510(12) Uani 1 1 d . . . . .
H29 H 0.6592 0.1047 0.8596 0.061 Uiso 1 1 calc R U . . .
C30 C 0.7214(2) 0.1737(3) 0.7932(2) 0.0431(10) Uani 1 1 d . . . . .
H30 H 0.7582 0.1457 0.8159 0.052 Uiso 1 1 calc R U . . .
C31 C 0.0097(2) 0.5846(5) 0.4206(3) 0.0643(14) Uani 1 1 d . . . . .
H31 H -0.0318 0.5938 0.4397 0.077 Uiso 1 1 calc R U . . .
C32 C 0.0348(2) 0.4833(4) 0.4155(3) 0.0586(12) Uani 1 1 d . . . . .
H32 H 0.0108 0.4227 0.4306 0.070 Uiso 1 1 calc R U . . .
C33 C 0.09490(17) 0.4696(3) 0.3885(2) 0.0407(9) Uani 1 1 d . . . . .
H33 H 0.1122 0.3991 0.3847 0.049 Uiso 1 1 calc R U . . .
C34 C 0.13064(16) 0.5576(3) 0.36675(19) 0.0298(7) Uani 1 1 d . . . . .
C35 C 0.19672(15) 0.5398(2) 0.34288(17) 0.0243(6) Uani 1 1 d . . . . .
C36 C 0.24869(15) 0.5867(2) 0.38049(17) 0.0228(6) Uani 1 1 d . . . . .
C37 C 0.24606(14) 0.6535(2) 0.44760(17) 0.0234(6) Uani 1 1 d . . . . .
H37 H 0.2245 0.7239 0.4382 0.028 Uiso 1 1 calc R U . . .
C38 C 0.36952(15) 0.6464(3) 0.59014(19) 0.0285(7) Uani 1 1 d . . . . .
C39 C 0.43097(17) 0.6076(3) 0.5846(2) 0.0375(8) Uani 1 1 d . . . . .
H39 H 0.4589 0.6338 0.5488 0.045 Uiso 1 1 calc R U . . .
C40 C 0.45099(18) 0.5292(3) 0.6325(2) 0.0409(9) Uani 1 1 d . . . . .
H40 H 0.4929 0.5010 0.6288 0.049 Uiso 1 1 calc R U . . .
C41 C 0.41126(19) 0.4916(3) 0.6854(2) 0.0389(9) Uani 1 1 d . . . . .
C42 C 0.4339(2) 0.4113(3) 0.7403(3) 0.0552(12) Uani 1 1 d . . . . .
H42A H 0.4724 0.3754 0.7229 0.083 Uiso 1 1 calc R U . . .
H42B H 0.4006 0.3574 0.7485 0.083 Uiso 1 1 calc R U . . .
H42C H 0.4433 0.4488 0.7849 0.083 Uiso 1 1 calc R U . . .
C43 C 0.26761(16) 0.4539(2) 0.26700(17) 0.0276(7) Uani 1 1 d . . . . .
C44 C 0.27575(19) 0.3857(3) 0.20745(19) 0.0341(8) Uani 1 1 d . . . . .
H44 H 0.2397 0.3543 0.1850 0.041 Uiso 1 1 calc R U . . .
C45 C 0.3357(2) 0.3649(3) 0.1820(2) 0.0415(9) Uani 1 1 d . . . . .
H45 H 0.3410 0.3198 0.1415 0.050 Uiso 1 1 calc R U . . .
C46 C 0.38887(19) 0.4091(3) 0.2151(2) 0.0398(9) Uani 1 1 d . . . . .
H46 H 0.4300 0.3940 0.1967 0.048 Uiso 1 1 calc R U . . .
C47 C 0.38291(18) 0.4745(3) 0.2738(2) 0.0347(8) Uani 1 1 d . . . . .
H47 H 0.4197 0.5034 0.2962 0.042 Uiso 1 1 calc R U . . .
C48 C 0.32215(16) 0.4981(2) 0.30040(18) 0.0277(7) Uani 1 1 d . . . . .
C49 C 0.30932(15) 0.5649(2) 0.36052(17) 0.0240(7) Uani 1 1 d . . . . .
C50 C 0.35416(16) 0.6152(3) 0.41156(18) 0.0272(7) Uani 1 1 d . . . . .
C51 C 0.0438(2) 0.6740(4) 0.3983(3) 0.0599(14) Uani 1 1 d . . . . .
H51 H 0.0257 0.7440 0.4014 0.072 Uiso 1 1 calc R U . . .
C52 C 0.10507(18) 0.6601(3) 0.3712(2) 0.0436(10) Uani 1 1 d . . . . .
H52 H 0.1291 0.7207 0.3560 0.052 Uiso 1 1 calc R U . . .
C53 C 0.21345(15) 0.5947(2) 0.50827(17) 0.0232(6) Uani 1 1 d . . . . .
C54 C 0.23544(16) 0.4942(2) 0.53004(19) 0.0287(7) Uani 1 1 d . . . . .
H54 H 0.2702 0.4616 0.5059 0.034 Uiso 1 1 calc R U . . .
C55 C 0.20698(18) 0.4418(3) 0.5865(2) 0.0359(8) Uani 1 1 d . . . . .
H55 H 0.2228 0.3739 0.6019 0.043 Uiso 1 1 calc R U . . .
C56 C 0.15561(19) 0.4878(3) 0.6206(2) 0.0415(9) Uani 1 1 d . . . . .
H56 H 0.1358 0.4515 0.6592 0.050 Uiso 1 1 calc R U . . .
C57 C 0.13308(18) 0.5866(3) 0.5984(2) 0.0402(9) Uani 1 1 d . . . . .
H57 H 0.0978 0.6182 0.6221 0.048 Uiso 1 1 calc R U . . .
C58 C 0.16158(16) 0.6405(3) 0.54187(19) 0.0296(7) Uani 1 1 d . . . . .
H58 H 0.1455 0.7082 0.5265 0.036 Uiso 1 1 calc R U . . .
C59 C 0.32804(16) 0.6081(3) 0.64131(19) 0.0304(7) Uani 1 1 d . . . . .
H59 H 0.2857 0.6347 0.6438 0.037 Uiso 1 1 calc R U . . .
C60 C 0.34890(18) 0.5306(3) 0.6888(2) 0.0363(8) Uani 1 1 d . . . . .
H60 H 0.3206 0.5037 0.7240 0.044 Uiso 1 1 calc R U . . .

loop_
_atom_site_aniso_label
_atom_site_aniso_U_11
_atom_site_aniso_U_22
_atom_site_aniso_U_33
_atom_site_aniso_U_23
_atom_site_aniso_U_13
_atom_site_aniso_U_12
S1 0.0337(4) 0.0198(3) 0.0304(4) 0.0022(3) -0.0056(4) 0.0013(3)
S2 0.0383(4) 0.0237(4) 0.0289(4) -0.0022(3) -0.0019(4) -0.0077(3)
O1 0.0271(12) 0.0345(13) 0.0384(15) -0.0050(11) 0.0053(11) -0.0031(9)
O2 0.0426(14) 0.0275(12) 0.0357(15) 0.0120(11) -0.0043(11) -0.0073(10)
O3 0.0400(14) 0.0273(11) 0.0492(17) -0.0039(11) -0.0073(12) 0.0108(10)
O4 0.0534(17) 0.0399(14) 0.0469(17) 0.0008(13) -0.0010(13) -0.0248(12)
O5 0.0274(13) 0.0532(16) 0.0367(15) -0.0004(12) 0.0019(11) -0.0046(11)
O6 0.0500(15) 0.0221(11) 0.0327(14) -0.0064(10) -0.0052(11) 0.0052(10)
N1 0.0248(13) 0.0208(11) 0.0229(15) 0.0013(11) 0.0000(11) 0.0013(10)
N2 0.0501(18) 0.0224(13) 0.0225(15) -0.0031(11) -0.0050(13) 0.0028(12)
N3 0.0300(14) 0.0243(13) 0.0200(15) -0.0012(11) 0.0011(11) -0.0032(11)
N4 0.0384(16) 0.0232(13) 0.0210(15) -0.0008(11) -0.0031(12) 0.0029(11)
C1 0.092(4) 0.044(2) 0.052(3) -0.006(2) -0.033(3) -0.009(2)
C2 0.063(3) 0.0317(18) 0.035(2) 0.0082(17) -0.0169(19) -0.0092(17)
C3 0.067(3) 0.0318(18) 0.023(2) -0.0014(15) -0.0041(17) 0.0052(17)
C4 0.044(2) 0.0310(18) 0.0289(19) 0.0064(15) -0.0048(16) -0.0002(15)
C5 0.0356(18) 0.0234(15) 0.0271(19) 0.0048(13) -0.0060(14) -0.0017(13)
C6 0.0239(15) 0.0176(13) 0.0213(16) -0.0002(11) 0.0007(12) -0.0015(11)
C7 0.0292(16) 0.0200(14) 0.0171(16) -0.0041(12) -0.0004(12) -0.0011(12)
C8 0.0341(17) 0.0227(15) 0.0223(17) -0.0018(13) -0.0027(13) 0.0035(12)
C9 0.0285(17) 0.0387(19) 0.0261(19) 0.0027(15) -0.0067(14) 0.0054(14)
C10 0.036(2) 0.047(2) 0.065(3) -0.011(2) 0.005(2) -0.0044(17)
C11 0.040(2) 0.075(3) 0.081(4) -0.007(3) 0.003(2) -0.014(2)
C12 0.028(2) 0.107(4) 0.061(3) 0.015(3) -0.003(2) 0.006(2)
C13 0.046(2) 0.044(2) 0.044(2) 0.0031(18) -0.0121(19) -0.0099(17)
C14 0.036(2) 0.038(2) 0.038(2) 0.0014(16) -0.0078(16) -0.0026(15)
C15 0.0303(17) 0.0201(14) 0.0231(17) -0.0045(12) 0.0050(14) -0.0017(12)
C16 0.0304(16) 0.0187(14) 0.0194(17) -0.0044(12) 0.0031(13) 0.0004(12)
C17 0.0276(16) 0.0190(13) 0.0185(16) 0.0011(11) 0.0006(12) 0.0022(11)
C18 0.0351(17) 0.0229(15) 0.0244(18) 0.0008(13) 0.0027(14) -0.0022(12)
C19 0.044(2) 0.0245(16) 0.031(2) -0.0068(14) 0.0022(15) -0.0013(14)
C20 0.049(2) 0.0342(18) 0.030(2) -0.0045(15) 0.0125(17) 0.0082(16)
C21 0.0383(19) 0.0349(19) 0.036(2) 0.0030(16) 0.0158(16) 0.0006(15)
C22 0.0321(17) 0.0245(15) 0.0301(19) -0.0002(13) 0.0057(14) -0.0030(13)
C23 0.044(2) 0.072(3) 0.065(3) 0.015(3) 0.010(2) 0.027(2)
C24 0.044(2) 0.043(2) 0.052(3) 0.008(2) 0.0036(19) 0.0137(17)
C25 0.054(2) 0.0184(15) 0.0200(17) -0.0041(13) 0.0030(15) 0.0004(14)
C26 0.044(2) 0.0188(14) 0.0219(18) -0.0032(13) 0.0075(14) -0.0028(13)
C27 0.048(2) 0.0286(17) 0.036(2) -0.0037(16) 0.0181(17) -0.0054(15)
C28 0.077(3) 0.037(2) 0.037(2) -0.0018(18) 0.031(2) -0.011(2)
C29 0.102(4) 0.0275(19) 0.023(2) 0.0028(15) 0.016(2) -0.011(2)
C30 0.084(3) 0.0249(17) 0.0200(19) 0.0003(15) -0.0011(18) -0.0014(18)
C31 0.029(2) 0.114(4) 0.050(3) -0.026(3) 0.000(2) 0.003(3)
C32 0.039(2) 0.078(3) 0.059(3) -0.010(3) 0.004(2) -0.012(2)
C33 0.0342(19) 0.047(2) 0.041(2) -0.0062(18) -0.0001(17) -0.0041(16)
C34 0.0303(17) 0.0370(18) 0.0221(17) -0.0057(14) -0.0027(14) 0.0022(14)
C35 0.0340(17) 0.0222(14) 0.0166(16) 0.0029(12) -0.0017(13) 0.0010(12)
C36 0.0337(17) 0.0159(13) 0.0187(16) 0.0019(11) 0.0001(13) 0.0019(12)
C37 0.0297(16) 0.0195(14) 0.0209(16) -0.0004(12) -0.0008(13) -0.0001(11)
C38 0.0303(17) 0.0295(16) 0.0257(18) -0.0063(13) -0.0051(14) -0.0030(13)
C39 0.0309(18) 0.043(2) 0.039(2) -0.0119(17) -0.0027(16) -0.0003(15)
C40 0.0337(19) 0.046(2) 0.043(2) -0.0152(18) -0.0094(17) 0.0091(16)
C41 0.047(2) 0.0339(18) 0.035(2) -0.0113(16) -0.0178(18) 0.0085(16)
C42 0.071(3) 0.044(2) 0.051(3) -0.008(2) -0.028(2) 0.016(2)
C43 0.0431(19) 0.0213(15) 0.0184(17) 0.0028(13) 0.0022(14) 0.0043(13)
C44 0.056(2) 0.0253(16) 0.0210(18) -0.0021(14) -0.0004(16) 0.0041(15)
C45 0.070(3) 0.0287(18) 0.026(2) -0.0002(15) 0.0131(19) 0.0106(18)
C46 0.050(2) 0.0326(18) 0.037(2) 0.0058(16) 0.0218(18) 0.0094(16)
C47 0.040(2) 0.0308(18) 0.033(2) 0.0065(15) 0.0086(16) 0.0047(15)
C48 0.0394(18) 0.0235(16) 0.0202(17) 0.0086(13) 0.0064(14) 0.0033(13)
C49 0.0331(17) 0.0199(14) 0.0191(16) 0.0043(12) 0.0029(13) 0.0019(12)
C50 0.0326(18) 0.0249(16) 0.0242(18) 0.0051(13) 0.0041(14) -0.0021(13)
C51 0.045(2) 0.080(3) 0.055(3) -0.028(3) -0.019(2) 0.030(2)
C52 0.040(2) 0.044(2) 0.047(3) -0.0063(19) -0.0116(18) 0.0118(17)
C53 0.0310(17) 0.0197(14) 0.0189(16) -0.0016(12) -0.0012(12) -0.0039(12)
C54 0.0402(18) 0.0213(14) 0.0244(17) 0.0017(14) -0.0017(15) -0.0003(12)
C55 0.056(2) 0.0250(16) 0.0266(19) 0.0040(14) 0.0016(17) -0.0054(15)
C56 0.059(2) 0.037(2) 0.028(2) 0.0022(16) 0.0117(18) -0.0158(17)
C57 0.043(2) 0.040(2) 0.038(2) -0.0060(17) 0.0166(18) -0.0071(16)
C58 0.0359(18) 0.0245(15) 0.029(2) -0.0031(13) 0.0037(14) -0.0002(13)
C59 0.0337(18) 0.0333(18) 0.0243(18) -0.0040(14) -0.0062(15) 0.0025(14)
C60 0.045(2) 0.0336(18) 0.030(2) -0.0013(15) -0.0055(16) 0.0013(15)

loop_
_atom_type_symbol
_atom_type_description
_atom_type_scat_dispersion_real
_atom_type_scat_dispersion_imag
_atom_type_scat_source
C C 0.0033 0.0016 'International Tables Vol C Tables 4.2.6.8 and 6.1.1.4'
H H 0.0000 0.0000 'International Tables Vol C Tables 4.2.6.8 and 6.1.1.4'
N N 0.0061 0.0033 'International Tables Vol C Tables 4.2.6.8 and 6.1.1.4'
O O 0.0106 0.0060 'International Tables Vol C Tables 4.2.6.8 and 6.1.1.4'
S S 0.1246 0.1234 'International Tables Vol C Tables 4.2.6.8 and 6.1.1.4'

loop_
_geom_angle_atom_site_label_1
_geom_angle_atom_site_label_2
_geom_angle_atom_site_label_3
_geom_angle
_geom_angle_site_symmetry_1
_geom_angle_site_symmetry_3
_geom_angle_publ_flag
O2 S1 N1 104.49(14) . . ?
O2 S1 C5 109.27(16) . . ?
O3 S1 O2 119.99(15) . . ?
O3 S1 N1 108.07(15) . . ?
O3 S1 C5 109.11(16) . . ?
N1 S1 C5 104.80(14) . . ?
O4 S2 O6 119.98(16) . . ?
O4 S2 N3 107.46(16) . . ?
O4 S2 C38 109.28(17) . . ?
O6 S2 N3 104.77(14) . . ?
O6 S2 C38 109.16(16) . . ?
N3 S2 C38 105.12(14) . . ?
C6 N1 S1 124.5(2) . . ?
C15 N1 S1 122.5(2) . . ?
C15 N1 C6 113.0(2) . . ?
C8 N2 C25 119.6(3) . . ?
C37 N3 S2 122.1(2) . . ?
C50 N3 S2 124.1(2) . . ?
C50 N3 C37 113.7(3) . . ?
C35 N4 C43 119.2(3) . . ?
H1A C1 H1B 109.5 . . ?
H1A C1 H1C 109.5 . . ?
H1B C1 H1C 109.5 . . ?
C2 C1 H1A 109.5 . . ?
C2 C1 H1B 109.5 . . ?
C2 C1 H1C 109.5 . . ?
C3 C2 C1 119.2(4) . . ?
C13 C2 C1 122.4(4) . . ?
C13 C2 C3 118.4(3) . . ?
C2 C3 H3 119.4 . . ?
C4 C3 C2 121.2(4) . . ?
C4 C3 H3 119.4 . . ?
C3 C4 H4 120.6 . . ?
C3 C4 C5 118.9(4) . . ?
C5 C4 H4 120.6 . . ?
C4 C5 S1 118.8(3) . . ?
C14 C5 S1 119.7(3) . . ?
C14 C5 C4 121.5(3) . . ?
N1 C6 H6 110.5 . . ?
N1 C6 C7 100.2(2) . . ?
N1 C6 C17 112.8(3) . . ?
C7 C6 H6 110.5 . . ?
C7 C6 C17 112.1(2) . . ?
C17 C6 H6 110.5 . . ?
C8 C7 C6 128.2(3) . . ?
C16 C7 C6 111.8(3) . . ?
C16 C7 C8 119.8(3) . . ?
N2 C8 C7 120.9(3) . . ?
N2 C8 C9 117.7(3) . . ?
C7 C8 C9 121.4(3) . . ?
C10 C9 C8 120.6(3) . . ?
C24 C9 C8 119.9(3) . . ?
C24 C9 C10 119.5(4) . . ?
C9 C10 H10 120.1 . . ?
C11 C10 C9 119.9(4) . . ?
C11 C10 H10 120.1 . . ?
C10 C11 H11 120.0 . . ?
C12 C11 C10 120.0(5) . . ?
C12 C11 H11 120.0 . . ?
C11 C12 H12 120.0 . . ?
C23 C12 C11 119.9(4) . . ?
C23 C12 H12 120.0 . . ?
C2 C13 H13 119.0 . . ?
C2 C13 C14 122.0(4) . . ?
C14 C13 H13 119.0 . . ?
C5 C14 C13 117.9(4) . . ?
C5 C14 H14 121.0 . . ?
C13 C14 H14 121.0 . . ?
O1 C15 N1 124.8(3) . . ?
O1 C15 C16 129.7(3) . . ?
N1 C15 C16 105.5(3) . . ?
C7 C16 C15 109.3(3) . . ?
C7 C16 C26 121.2(3) . . ?
C26 C16 C15 129.5(3) . . ?
C18 C17 C6 119.7(3) . . ?
C22 C17 C6 120.6(3) . . ?
C22 C17 C18 119.6(3) . . ?
C17 C18 H18 119.9 . . ?
C19 C18 C17 120.2(3) . . ?
C19 C18 H18 119.9 . . ?
C18 C19 H19 120.0 . . ?
C18 C19 C20 120.0(3) . . ?
C20 C19 H19 120.0 . . ?
C19 C20 H20 120.1 . . ?
C19 C20 C21 119.9(3) . . ?
C21 C20 H20 120.1 . . ?
C20 C21 H21 119.9 . . ?
C20 C21 C22 120.2(3) . . ?
C22 C21 H21 119.9 . . ?
C17 C22 C21 120.1(3) . . ?
C17 C22 H22 120.0 . . ?
C21 C22 H22 120.0 . . ?
C12 C23 H23 119.9 . . ?
C12 C23 C24 120.2(4) . . ?
C24 C23 H23 119.9 . . ?
C9 C24 C23 120.5(4) . . ?
C9 C24 H24 119.8 . . ?
C23 C24 H24 119.8 . . ?
N2 C25 C26 123.1(3) . . ?
N2 C25 C30 118.0(3) . . ?
C30 C25 C26 118.9(3) . . ?
C16 C26 C25 115.4(3) . . ?
C16 C26 C27 124.8(3) . . ?
C27 C26 C25 119.7(3) . . ?
C26 C27 H27 120.4 . . ?
C28 C27 C26 119.2(4) . . ?
C28 C27 H27 120.4 . . ?
C27 C28 H28 119.6 . . ?
C27 C28 C29 120.8(4) . . ?
C29 C28 H28 119.6 . . ?
C28 C29 H29 119.4 . . ?
C30 C29 C28 121.3(4) . . ?
C30 C29 H29 119.4 . . ?
C25 C30 H30 119.9 . . ?
C29 C30 C25 120.1(4) . . ?
C29 C30 H30 119.9 . . ?
C32 C31 H31 119.5 . . ?
C32 C31 C51 120.9(4) . . ?
C51 C31 H31 119.5 . . ?
C31 C32 H32 120.1 . . ?
C31 C32 C33 119.8(4) . . ?
C33 C32 H32 120.1 . . ?
C32 C33 H33 119.7 . . ?
C32 C33 C34 120.6(4) . . ?
C34 C33 H33 119.7 . . ?
C33 C34 C35 118.7(3) . . ?
C52 C34 C33 119.7(3) . . ?
C52 C34 C35 121.5(3) . . ?
N4 C35 C34 118.2(3) . . ?
N4 C35 C36 121.0(3) . . ?
C36 C35 C34 120.6(3) . . ?
C35 C36 C37 127.6(3) . . ?
C49 C36 C35 120.2(3) . . ?
C49 C36 C37 112.0(3) . . ?
N3 C37 C36 99.9(2) . . ?
N3 C37 H37 110.4 . . ?
N3 C37 C53 113.0(3) . . ?
C36 C37 H37 110.4 . . ?
C36 C37 C53 112.3(2) . . ?
C53 C37 H37 110.4 . . ?
C39 C38 S2 119.5(3) . . ?
C59 C38 S2 119.0(3) . . ?
C59 C38 C39 121.5(3) . . ?
C38 C39 H39 120.7 . . ?
C38 C39 C40 118.6(4) . . ?
C40 C39 H39 120.7 . . ?
C39 C40 H40 119.3 . . ?
C41 C40 C39 121.3(3) . . ?
C41 C40 H40 119.3 . . ?
C40 C41 C42 121.6(4) . . ?
C40 C41 C60 118.9(4) . . ?
C60 C41 C42 119.5(4) . . ?
C41 C42 H42A 109.5 . . ?
C41 C42 H42B 109.5 . . ?
C41 C42 H42C 109.5 . . ?
H42A C42 H42B 109.5 . . ?
H42A C42 H42C 109.5 . . ?
H42B C42 H42C 109.5 . . ?
N4 C43 C44 117.3(3) . . ?
N4 C43 C48 123.7(3) . . ?
C44 C43 C48 119.0(3) . . ?
C43 C44 H44 120.0 . . ?
C45 C44 C43 119.9(4) . . ?
C45 C44 H44 120.0 . . ?
C44 C45 H45 119.7 . . ?
C44 C45 C46 120.5(3) . . ?
C46 C45 H45 119.7 . . ?
C45 C46 H46 119.4 . . ?
C47 C46 C45 121.2(3) . . ?
C47 C46 H46 119.4 . . ?
C46 C47 H47 120.3 . . ?
C46 C47 C48 119.5(4) . . ?
C48 C47 H47 120.3 . . ?
C43 C48 C49 115.0(3) . . ?
C47 C48 C43 119.9(3) . . ?
C47 C48 C49 125.1(3) . . ?
C36 C49 C48 120.8(3) . . ?
C36 C49 C50 109.6(3) . . ?
C48 C49 C50 129.5(3) . . ?
O5 C50 N3 126.0(3) . . ?
O5 C50 C49 129.4(3) . . ?
N3 C50 C49 104.6(3) . . ?
C31 C51 H51 120.4 . . ?
C31 C51 C52 119.2(4) . . ?
C52 C51 H51 120.4 . . ?
C34 C52 C51 119.7(4) . . ?
C34 C52 H52 120.2 . . ?
C51 C52 H52 120.2 . . ?
C54 C53 C37 120.1(3) . . ?
C58 C53 C37 120.2(3) . . ?
C58 C53 C54 119.7(3) . . ?
C53 C54 H54 119.9 . . ?
C55 C54 C53 120.3(3) . . ?
C55 C54 H54 119.9 . . ?
C54 C55 H55 120.0 . . ?
C56 C55 C54 120.0(3) . . ?
C56 C55 H55 120.0 . . ?
C55 C56 H56 120.1 . . ?
C57 C56 C55 119.8(3) . . ?
C57 C56 H56 120.1 . . ?
C56 C57 H57 119.7 . . ?
C56 C57 C58 120.7(3) . . ?
C58 C57 H57 119.7 . . ?
C53 C58 C57 119.4(3) . . ?
C53 C58 H58 120.3 . . ?
C57 C58 H58 120.3 . . ?
C38 C59 H59 120.4 . . ?
C38 C59 C60 119.2(3) . . ?
C60 C59 H59 120.4 . . ?
C41 C60 H60 119.7 . . ?
C59 C60 C41 120.6(4) . . ?
C59 C60 H60 119.7 . . ?

loop_
_geom_bond_atom_site_label_1
_geom_bond_atom_site_label_2
_geom_bond_distance
_geom_bond_site_symmetry_2
_geom_bond_publ_flag
S1 O2 1.429(2) . ?
S1 O3 1.424(3) . ?
S1 N1 1.666(3) . ?
S1 C5 1.759(3) . ?
S2 O4 1.418(3) . ?
S2 O6 1.427(3) . ?
S2 N3 1.666(3) . ?
S2 C38 1.750(3) . ?
O1 C15 1.212(4) . ?
O5 C50 1.206(4) . ?
N1 C6 1.485(4) . ?
N1 C15 1.402(4) . ?
N2 C8 1.319(4) . ?
N2 C25 1.378(5) . ?
N3 C37 1.485(4) . ?
N3 C50 1.403(4) . ?
N4 C35 1.317(4) . ?
N4 C43 1.373(4) . ?
C1 H1A 0.9800 . ?
C1 H1B 0.9800 . ?
C1 H1C 0.9800 . ?
C1 C2 1.513(5) . ?
C2 C3 1.391(6) . ?
C2 C13 1.380(6) . ?
C3 H3 0.9500 . ?
C3 C4 1.380(5) . ?
C4 H4 0.9500 . ?
C4 C5 1.388(5) . ?
C5 C14 1.387(5) . ?
C6 H6 1.0000 . ?
C6 C7 1.507(4) . ?
C6 C17 1.523(4) . ?
C7 C8 1.424(4) . ?
C7 C16 1.363(4) . ?
C8 C9 1.483(5) . ?
C9 C10 1.389(5) . ?
C9 C24 1.376(5) . ?
C10 H10 0.9500 . ?
C10 C11 1.384(6) . ?
C11 H11 0.9500 . ?
C11 C12 1.381(7) . ?
C12 H12 0.9500 . ?
C12 C23 1.373(7) . ?
C13 H13 0.9500 . ?
C13 C14 1.391(5) . ?
C14 H14 0.9500 . ?
C15 C16 1.469(5) . ?
C16 C26 1.414(4) . ?
C17 C18 1.391(4) . ?
C17 C22 1.376(4) . ?
C18 H18 0.9500 . ?
C18 C19 1.379(5) . ?
C19 H19 0.9500 . ?
C19 C20 1.379(5) . ?
C20 H20 0.9500 . ?
C20 C21 1.383(5) . ?
C21 H21 0.9500 . ?
C21 C22 1.383(5) . ?
C22 H22 0.9500 . ?
C23 H23 0.9500 . ?
C23 C24 1.378(6) . ?
C24 H24 0.9500 . ?
C25 C26 1.416(5) . ?
C25 C30 1.415(5) . ?
C26 C27 1.416(5) . ?
C27 H27 0.9500 . ?
C27 C28 1.373(6) . ?
C28 H28 0.9500 . ?
C28 C29 1.396(7) . ?
C29 H29 0.9500 . ?
C29 C30 1.353(6) . ?
C30 H30 0.9500 . ?
C31 H31 0.9500 . ?
C31 C32 1.367(7) . ?
C31 C51 1.386(7) . ?
C32 H32 0.9500 . ?
C32 C33 1.371(6) . ?
C33 H33 0.9500 . ?
C33 C34 1.387(5) . ?
C34 C35 1.477(5) . ?
C34 C52 1.383(5) . ?
C35 C36 1.425(4) . ?
C36 C37 1.509(4) . ?
C36 C49 1.356(4) . ?
C37 H37 1.0000 . ?
C37 C53 1.516(4) . ?
C38 C39 1.383(5) . ?
C38 C59 1.382(5) . ?
C39 H39 0.9500 . ?
C39 C40 1.390(6) . ?
C40 H40 0.9500 . ?
C40 C41 1.379(6) . ?
C41 C42 1.510(5) . ?
C41 C60 1.399(5) . ?
C42 H42A 0.9800 . ?
C42 H42B 0.9800 . ?
C42 H42C 0.9800 . ?
C43 C44 1.413(5) . ?
C43 C48 1.417(5) . ?
C44 H44 0.9500 . ?
C44 C45 1.373(5) . ?
C45 H45 0.9500 . ?
C45 C46 1.391(6) . ?
C46 H46 0.9500 . ?
C46 C47 1.375(5) . ?
C47 H47 0.9500 . ?
C47 C48 1.402(5) . ?
C48 C49 1.427(5) . ?
C49 C50 1.482(5) . ?
C51 H51 0.9500 . ?
C51 C52 1.396(6) . ?
C52 H52 0.9500 . ?
C53 C54 1.391(4) . ?
C53 C58 1.382(5) . ?
C54 H54 0.9500 . ?
C54 C55 1.381(5) . ?
C55 H55 0.9500 . ?
C55 C56 1.379(5) . ?
C56 H56 0.9500 . ?
C56 C57 1.379(5) . ?
C57 H57 0.9500 . ?
C57 C58 1.391(5) . ?
C58 H58 0.9500 . ?
C59 H59 0.9500 . ?
C59 C60 1.383(5) . ?
C60 H60 0.9500 . ?

loop_
_geom_torsion_atom_site_label_1
_geom_torsion_atom_site_label_2
_geom_torsion_atom_site_label_3
_geom_torsion_atom_site_label_4
_geom_torsion
_geom_torsion_site_symmetry_1
_geom_torsion_site_symmetry_2
_geom_torsion_site_symmetry_3
_geom_torsion_site_symmetry_4
_geom_torsion_publ_flag
S1 N1 C6 C7 175.0(2) . . . . ?
S1 N1 C6 C17 -65.7(3) . . . . ?
S1 N1 C15 O1 5.5(4) . . . . ?
S1 N1 C15 C16 -175.8(2) . . . . ?
S1 C5 C14 C13 179.5(3) . . . . ?
S2 N3 C37 C36 179.3(2) . . . . ?
S2 N3 C37 C53 -61.1(3) . . . . ?
S2 N3 C50 O5 2.2(5) . . . . ?
S2 N3 C50 C49 -179.4(2) . . . . ?
S2 C38 C39 C40 -177.9(3) . . . . ?
S2 C38 C59 C60 178.3(3) . . . . ?
O1 C15 C16 C7 177.6(3) . . . . ?
O1 C15 C16 C26 -0.9(5) . . . . ?
O2 S1 N1 C6 -3.3(3) . . . . ?
O2 S1 N1 C15 175.9(2) . . . . ?
O2 S1 C5 C4 29.5(3) . . . . ?
O2 S1 C5 C14 -150.3(3) . . . . ?
O3 S1 N1 C6 -132.1(2) . . . . ?
O3 S1 N1 C15 47.1(3) . . . . ?
O3 S1 C5 C4 162.5(3) . . . . ?
O3 S1 C5 C14 -17.4(3) . . . . ?
O4 S2 N3 C37 -140.1(2) . . . . ?
O4 S2 N3 C50 43.6(3) . . . . ?
O4 S2 C38 C39 -28.7(3) . . . . ?
O4 S2 C38 C59 154.2(3) . . . . ?
O6 S2 N3 C37 -11.4(3) . . . . ?
O6 S2 N3 C50 172.3(2) . . . . ?
O6 S2 C38 C39 -161.7(3) . . . . ?
O6 S2 C38 C59 21.2(3) . . . . ?
N1 S1 C5 C4 -82.0(3) . . . . ?
N1 S1 C5 C14 98.2(3) . . . . ?
N1 C6 C7 C8 177.8(3) . . . . ?
N1 C6 C7 C16 3.6(3) . . . . ?
N1 C6 C17 C18 -53.9(4) . . . . ?
N1 C6 C17 C22 127.7(3) . . . . ?
N1 C15 C16 C7 -1.0(3) . . . . ?
N1 C15 C16 C26 -179.5(3) . . . . ?
N2 C8 C9 C10 -117.8(4) . . . . ?
N2 C8 C9 C24 63.8(5) . . . . ?
N2 C25 C26 C16 -0.3(4) . . . . ?
N2 C25 C26 C27 179.5(3) . . . . ?
N2 C25 C30 C29 179.2(3) . . . . ?
N3 S2 C38 C39 86.4(3) . . . . ?
N3 S2 C38 C59 -90.8(3) . . . . ?
N3 C37 C53 C54 -56.3(4) . . . . ?
N3 C37 C53 C58 124.1(3) . . . . ?
N4 C35 C36 C37 -172.9(3) . . . . ?
N4 C35 C36 C49 0.8(4) . . . . ?
N4 C43 C44 C45 178.4(3) . . . . ?
N4 C43 C48 C47 -179.2(3) . . . . ?
N4 C43 C48 C49 1.1(4) . . . . ?
C1 C2 C3 C4 177.7(4) . . . . ?
C1 C2 C13 C14 -178.4(4) . . . . ?
C2 C3 C4 C5 1.2(5) . . . . ?
C2 C13 C14 C5 0.1(6) . . . . ?
C3 C2 C13 C14 0.8(6) . . . . ?
C3 C4 C5 S1 179.8(3) . . . . ?
C3 C4 C5 C14 -0.3(5) . . . . ?
C4 C5 C14 C13 -0.3(5) . . . . ?
C5 S1 N1 C6 111.6(2) . . . . ?
C5 S1 N1 C15 -69.2(3) . . . . ?
C6 N1 C15 O1 -175.2(3) . . . . ?
C6 N1 C15 C16 3.5(3) . . . . ?
C6 C7 C8 N2 -174.0(3) . . . . ?
C6 C7 C8 C9 3.4(5) . . . . ?
C6 C7 C16 C15 -1.8(3) . . . . ?
C6 C7 C16 C26 176.9(3) . . . . ?
C6 C17 C18 C19 179.5(3) . . . . ?
C6 C17 C22 C21 -179.8(3) . . . . ?
C7 C6 C17 C18 58.3(4) . . . . ?
C7 C6 C17 C22 -120.1(3) . . . . ?
C7 C8 C9 C10 64.6(5) . . . . ?
C7 C8 C9 C24 -113.7(4) . . . . ?
C7 C16 C26 C25 -1.8(4) . . . . ?
C7 C16 C26 C27 178.4(3) . . . . ?
C8 N2 C25 C26 2.1(5) . . . . ?
C8 N2 C25 C30 -178.2(3) . . . . ?
C8 C7 C16 C15 -176.6(3) . . . . ?
C8 C7 C16 C26 2.1(4) . . . . ?
C8 C9 C10 C11 179.8(4) . . . . ?
C8 C9 C24 C23 -179.9(4) . . . . ?
C9 C10 C11 C12 -0.2(8) . . . . ?
C10 C9 C24 C23 1.8(6) . . . . ?
C10 C11 C12 C23 2.3(8) . . . . ?
C11 C12 C23 C24 -2.4(8) . . . . ?
C12 C23 C24 C9 0.3(7) . . . . ?
C13 C2 C3 C4 -1.5(6) . . . . ?
C15 N1 C6 C7 -4.3(3) . . . . ?
C15 N1 C6 C17 115.0(3) . . . . ?
C15 C16 C26 C25 176.6(3) . . . . ?
C15 C16 C26 C27 -3.3(5) . . . . ?
C16 C7 C8 N2 -0.2(5) . . . . ?
C16 C7 C8 C9 177.3(3) . . . . ?
C16 C26 C27 C28 -179.0(3) . . . . ?
C17 C6 C7 C8 58.0(4) . . . . ?
C17 C6 C7 C16 -116.3(3) . . . . ?
C17 C18 C19 C20 0.8(5) . . . . ?
C18 C17 C22 C21 1.8(5) . . . . ?
C18 C19 C20 C21 0.9(6) . . . . ?
C19 C20 C21 C22 -1.2(6) . . . . ?
C20 C21 C22 C17 -0.2(6) . . . . ?
C22 C17 C18 C19 -2.1(5) . . . . ?
C24 C9 C10 C11 -1.9(7) . . . . ?
C25 N2 C8 C7 -1.9(4) . . . . ?
C25 N2 C8 C9 -179.4(3) . . . . ?
C25 C26 C27 C28 1.2(5) . . . . ?
C26 C25 C30 C29 -1.0(5) . . . . ?
C26 C27 C28 C29 -1.1(6) . . . . ?
C27 C28 C29 C30 -0.1(6) . . . . ?
C28 C29 C30 C25 1.2(6) . . . . ?
C30 C25 C26 C16 180.0(3) . . . . ?
C30 C25 C26 C27 -0.2(5) . . . . ?
C31 C32 C33 C34 0.5(7) . . . . ?
C31 C51 C52 C34 0.3(6) . . . . ?
C32 C31 C51 C52 -0.9(7) . . . . ?
C32 C33 C34 C35 175.7(4) . . . . ?
C32 C33 C34 C52 -1.1(6) . . . . ?
C33 C34 C35 N4 58.4(4) . . . . ?
C33 C34 C35 C36 -117.3(4) . . . . ?
C33 C34 C52 C51 0.6(6) . . . . ?
C34 C35 C36 C37 2.6(5) . . . . ?
C34 C35 C36 C49 176.3(3) . . . . ?
C35 N4 C43 C44 -177.9(3) . . . . ?
C35 N4 C43 C48 1.7(5) . . . . ?
C35 C34 C52 C51 -176.0(4) . . . . ?
C35 C36 C37 N3 176.7(3) . . . . ?
C35 C36 C37 C53 56.7(4) . . . . ?
C35 C36 C49 C48 2.1(4) . . . . ?
C35 C36 C49 C50 -175.0(3) . . . . ?
C36 C37 C53 C54 55.8(4) . . . . ?
C36 C37 C53 C58 -123.8(3) . . . . ?
C36 C49 C50 O5 176.1(3) . . . . ?
C36 C49 C50 N3 -2.1(3) . . . . ?
C37 N3 C50 O5 -174.4(3) . . . . ?
C37 N3 C50 C49 4.0(3) . . . . ?
C37 C36 C49 C48 176.8(3) . . . . ?
C37 C36 C49 C50 -0.4(3) . . . . ?
C37 C53 C54 C55 178.3(3) . . . . ?
C37 C53 C58 C57 -178.6(3) . . . . ?
C38 S2 N3 C37 103.6(2) . . . . ?
C38 S2 N3 C50 -72.7(3) . . . . ?
C38 C39 C40 C41 -1.0(5) . . . . ?
C38 C59 C60 C41 0.3(5) . . . . ?
C39 C38 C59 C60 1.2(5) . . . . ?
C39 C40 C41 C42 -176.4(4) . . . . ?
C39 C40 C41 C60 2.4(5) . . . . ?
C40 C41 C60 C59 -2.1(5) . . . . ?
C42 C41 C60 C59 176.8(3) . . . . ?
C43 N4 C35 C34 -178.3(3) . . . . ?
C43 N4 C35 C36 -2.7(4) . . . . ?
C43 C44 C45 C46 1.0(5) . . . . ?
C43 C48 C49 C36 -2.9(4) . . . . ?
C43 C48 C49 C50 173.6(3) . . . . ?
C44 C43 C48 C47 0.5(5) . . . . ?
C44 C43 C48 C49 -179.3(3) . . . . ?
C44 C45 C46 C47 0.1(5) . . . . ?
C45 C46 C47 C48 -0.8(5) . . . . ?
C46 C47 C48 C43 0.5(5) . . . . ?
C46 C47 C48 C49 -179.7(3) . . . . ?
C47 C48 C49 C36 177.3(3) . . . . ?
C47 C48 C49 C50 -6.2(5) . . . . ?
C48 C43 C44 C45 -1.2(5) . . . . ?
C48 C49 C50 O5 -0.7(6) . . . . ?
C48 C49 C50 N3 -179.0(3) . . . . ?
C49 C36 C37 N3 2.6(3) . . . . ?
C49 C36 C37 C53 -117.4(3) . . . . ?
C50 N3 C37 C36 -4.1(3) . . . . ?
C50 N3 C37 C53 115.5(3) . . . . ?
C51 C31 C32 C33 0.5(7) . . . . ?
C52 C34 C35 N4 -125.0(4) . . . . ?
C52 C34 C35 C36 59.4(5) . . . . ?
C53 C54 C55 C56 1.5(5) . . . . ?
C54 C53 C58 C57 1.8(5) . . . . ?
C54 C55 C56 C57 -0.5(6) . . . . ?
C55 C56 C57 C58 0.2(6) . . . . ?
C56 C57 C58 C53 -0.8(6) . . . . ?
C58 C53 C54 C55 -2.1(5) . . . . ?
C59 C38 C39 C40 -0.8(5) . . . . ?
